data_7704744
loop_
_publ_author_name
'Giri, Bishnubasu'
'Saini, Taruna'
'Kumbhakar, Sadananda'
'Selvan K, Kalai'
'Muley, Arabinda'
'Misra, Ashish'
'Maji, Somnath'

_publ_section_title
;
 Near-IR light-induced photorelease of nitric oxide (NO) on ruthenium
 nitrosyl complexes: formation, reactivity, and biological effects.
;
_journal_issue 31
_journal_name_full 'Dalton transactions (Cambridge, England : 2003)'
_journal_page_first 10772
_journal_page_last 10785
_journal_paper_doi 10.1039/d0dt01788d
_journal_volume 49
_journal_year 2020
_chemical_formula_moiety '0.8(C39 H27 N6 O2 Ru), 0.8(F6 P)'
_chemical_formula_sum 'C39 H27 F6 N6 O2 P Ru'
_chemical_formula_weight 857.70
_space_group_crystal_system monoclinic
_space_group_IT_number 14
_space_group_name_Hall '-P 2ybc'
_space_group_name_H-M_alt 'P 1 21/c 1'
_atom_sites_solution_hydrogens geom
_atom_sites_solution_primary dual
_audit_creation_date 2019-07-24
_audit_creation_method
;
Olex2 1.2
(compiled 2018.05.29 svn.r3508 for OlexSys, GUI svn.r5506)
;
_audit_update_record
;
2020-05-10 deposited with the CCDC.	2020-07-01 downloaded from the CCDC.
;
_cell_angle_alpha 90
_cell_angle_beta 90.642(2)
_cell_angle_gamma 90
_cell_formula_units_Z 5
_cell_length_a 15.9066(4)
_cell_length_b 22.4041(6)
_cell_length_c 14.3001(3)
_cell_measurement_reflns_used 3748
_cell_measurement_temperature 290
_cell_measurement_theta_max 24.4830
_cell_measurement_theta_min 2.7140
_cell_volume 5095.9(2)
_computing_cell_refinement 'CrysAlisPro 1.171.39.46e (Rigaku OD, 2018)'
_computing_data_collection 'CrysAlisPro 1.171.39.46e (Rigaku OD, 2018)'
_computing_data_reduction 'CrysAlisPro 1.171.39.46e (Rigaku OD, 2018)'
_computing_molecular_graphics 'Olex2 (Dolomanov et al., 2009)'
_computing_publication_material 'Olex2 (Dolomanov et al., 2009)'
_computing_structure_refinement 'ShelXL (Sheldrick, 2015)'
_computing_structure_solution 'ShelXT (Sheldrick, 2015)'
_diffrn_ambient_temperature 290
_diffrn_detector 'CCD plate'
_diffrn_detector_area_resol_mean 16.1293
_diffrn_detector_type Eos
_diffrn_measured_fraction_theta_full 0.926
_diffrn_measured_fraction_theta_max 0.778
_diffrn_measurement_details
;
List of Runs (angles in degrees, time in seconds):

  # Type    Start    End  Width  t~exp~   \w     \q     \k     \f   Frames
#--------------------------------------------------------------------------
  1  \w     41.00  96.00   1.00   52.77    --   19.48-178.00-120.00   55
  2  \w     38.00  78.00   1.00   52.77    --   19.48  57.00 -90.00   40
  3  \w     10.00  75.00   1.00   52.77    --   19.48  38.00   0.00   65
;
_diffrn_measurement_device 'four-circle diffractometer'
_diffrn_measurement_device_type 'SuperNova, Dual, Cu at home/near, Eos'
_diffrn_measurement_method '\w scans'
_diffrn_orient_matrix_type 'CrysAlisPro convention (1999,Acta A55,543-557)'
_diffrn_orient_matrix_UB_11 -0.0413228000
_diffrn_orient_matrix_UB_12 -0.0068723000
_diffrn_orient_matrix_UB_13 -0.0158556000
_diffrn_orient_matrix_UB_21 0.0086955000
_diffrn_orient_matrix_UB_22 -0.0308710000
_diffrn_orient_matrix_UB_23 0.0050132000
_diffrn_orient_matrix_UB_31 -0.0144137000
_diffrn_orient_matrix_UB_32 0.0009527000
_diffrn_orient_matrix_UB_33 0.0467344000
_diffrn_radiation_monochromator mirror
_diffrn_radiation_probe x-ray
_diffrn_radiation_type MoK\a
_diffrn_radiation_wavelength 0.71073
_diffrn_reflns_av_R_equivalents 0.0361
_diffrn_reflns_av_unetI/netI 0.0868
_diffrn_reflns_Laue_measured_fraction_full 0.926
_diffrn_reflns_Laue_measured_fraction_max 0.778
_diffrn_reflns_limit_h_max 20
_diffrn_reflns_limit_h_min -12
_diffrn_reflns_limit_k_max 16
_diffrn_reflns_limit_k_min -29
_diffrn_reflns_limit_l_max 18
_diffrn_reflns_limit_l_min -16
_diffrn_reflns_number 16368
_diffrn_reflns_point_group_measured_fraction_full 0.926
_diffrn_reflns_point_group_measured_fraction_max 0.778
_diffrn_reflns_theta_full 25.242
_diffrn_reflns_theta_max 28.984
_diffrn_reflns_theta_min 2.224
_diffrn_source 'micro-focus sealed X-ray tube'
_diffrn_source_type 'SuperNova (Mo) X-ray Source'
_exptl_absorpt_coefficient_mu 0.491
_exptl_absorpt_correction_T_max 1.00000
_exptl_absorpt_correction_T_min 0.86726
_exptl_absorpt_correction_type multi-scan
_exptl_absorpt_process_details
;
CrysAlisPro 1.171.39.46e (Rigaku Oxford Diffraction, 2018)
Empirical absorption correction using spherical harmonics,
 implemented in SCALE3 ABSPACK scaling algorithm.
;
_exptl_crystal_colour 'dull dark red'
_exptl_crystal_colour_lustre dull
_exptl_crystal_colour_modifier dark
_exptl_crystal_colour_primary red
_exptl_crystal_density_diffrn 1.397
_exptl_crystal_description block
_exptl_crystal_F_000 2160
_exptl_crystal_size_max 0.8
_exptl_crystal_size_mid 0.5
_exptl_crystal_size_min 0.3
_refine_diff_density_max 0.528
_refine_diff_density_min -0.441
_refine_diff_density_rms 0.082
_refine_ls_extinction_method none
_refine_ls_goodness_of_fit_ref 0.984
_refine_ls_hydrogen_treatment constr
_refine_ls_matrix_type full
_refine_ls_number_parameters 496
_refine_ls_number_reflns 10532
_refine_ls_number_restraints 0
_refine_ls_restrained_S_all 0.984
_refine_ls_R_factor_all 0.0975
_refine_ls_R_factor_gt 0.0636
_refine_ls_shift/su_max 0.000
_refine_ls_shift/su_mean 0.000
_refine_ls_structure_factor_coef Fsqd
_refine_ls_weighting_details 'w=1/[\s^2^(Fo^2^)+(0.0961P)^2^] where P=(Fo^2^+2Fc^2^)/3'
_refine_ls_weighting_scheme calc
_refine_ls_wR_factor_gt 0.1720
_refine_ls_wR_factor_ref 0.1953
_reflns_Friedel_coverage 0.000
_reflns_number_gt 6370
_reflns_number_total 10532
_reflns_threshold_expression 'I > 2\s(I)'
_cod_data_source_file d0dt01788d2.cif
_cod_data_source_block '[3](PF6)'
_cod_depositor_comments 'Adding full bibliography for 7704744.cif.'
_cod_database_code 7704744
_shelx_shelxl_version_number 2018/3
_chemical_oxdiff_formula C39H27F6N6O2PRu
_shelx_space_group_comment
;
The symmetry employed for this shelxl refinement is uniquely defined
by the following loop, which should always be used as a source of
symmetry information in preference to the above space-group names.
They are only intended as comments.
;
_shelx_estimated_absorpt_t_max 0.867
_shelx_estimated_absorpt_t_min 0.695
_reflns_odcompleteness_completeness 91.42
_reflns_odcompleteness_iscentric 1
_reflns_odcompleteness_theta 26.32
_olex2_refinement_description
;
1. Fixed Uiso
 At 1.2 times of:
  All C(H) groups
2.a Aromatic/amide H refined with riding coordinates:
 C12(H12), C7(H7), C25(H25), C9(H9), C13(H13), C24(H24), C1(H1), C2(H2),
 C15(H15), C4(H4), C19(H19), C3(H3), C16(H16), C28(H28), C23(H23), C14(H14),
 C22(H22), C17(H17), C31(H31), C38(H38), C35(H35), C33(H33), C18(H18), C30(H30),
  C29(H29), C36(H36), C37(H37)
;
_olex2_date_sample_data_collection 2019-05-25
_olex2_submission_special_instructions 'No special instructions were received'
_oxdiff_exptl_absorpt_empirical_details
;
Empirical correction (ABSPACK) includes:
- Absorption correction using spherical harmonics
- Frame scaling
;
_oxdiff_exptl_absorpt_empirical_full_max 1.240
_oxdiff_exptl_absorpt_empirical_full_min 0.723

loop_
_space_group_symop_operation_xyz
'x, y, z'
'-x, y+1/2, -z+1/2'
'-x, -y, -z'
'x, -y-1/2, z-1/2'

loop_
_atom_site_label
_atom_site_type_symbol
_atom_site_fract_x
_atom_site_fract_y
_atom_site_fract_z
_atom_site_U_iso_or_equiv
_atom_site_adp_type
_atom_site_occupancy
_atom_site_site_symmetry_order
_atom_site_calc_flag
_atom_site_refinement_flags_posn
_atom_site_refinement_flags_adp
_atom_site_refinement_flags_occupancy
_atom_site_disorder_assembly
_atom_site_disorder_group
Ru1 Ru 0.37174(2) 0.70027(2) 0.60218(3) 0.04015(14) Uani 1 1 d . . . . .
P002 P 0.67716(11) 0.88270(9) 0.59416(12) 0.0756(5) Uani 1 1 d . . . . .
N2 N 0.2669(2) 0.69782(15) 0.5277(2) 0.0348(8) Uani 1 1 d . . . . .
N5 N 0.4544(2) 0.67134(17) 0.5003(3) 0.0469(10) Uani 1 1 d . . . . .
N3 N 0.3701(2) 0.78533(17) 0.5428(3) 0.0442(9) Uani 1 1 d . . . . .
O2 O 0.3266(3) 0.77484(18) 0.7564(3) 0.0707(11) Uani 1 1 d . . . . .
N1 N 0.3315(2) 0.61469(16) 0.6323(3) 0.0437(9) Uani 1 1 d . . . . .
N4 N 0.4854(3) 0.69656(16) 0.6755(3) 0.0464(10) Uani 1 1 d . . . . .
N6 N 0.3036(3) 0.73228(19) 0.7101(3) 0.0498(10) Uani 1 1 d . . . . .
F00A F 0.7197(3) 0.8961(2) 0.6935(3) 0.1190(15) Uani 1 1 d . . . . .
O1 O 0.2360(3) 0.70627(18) 0.7309(3) 0.0727(12) Uani 1 1 d . . . . .
C6 C 0.2187(3) 0.6480(2) 0.5308(3) 0.0452(11) Uani 1 1 d . . . . .
C8 C 0.1224(3) 0.6928(2) 0.4242(3) 0.0454(12) Uani 1 1 d . . . . .
C12 C 0.2938(3) 0.8493(2) 0.4403(3) 0.0496(12) Uani 1 1 d . . . . .
H12 H 0.247409 0.855780 0.401394 0.060 Uiso 1 1 calc R . . . .
C7 C 0.1474(3) 0.6443(2) 0.4782(3) 0.0479(12) Uani 1 1 d . . . . .
H7 H 0.115480 0.609485 0.478299 0.057 Uiso 1 1 calc R . . . .
C25 C 0.4342(4) 0.6614(2) 0.4096(4) 0.0579(14) Uani 1 1 d . . . . .
H25 H 0.378326 0.665972 0.391192 0.069 Uiso 1 1 calc R . . . .
C11 C 0.3037(3) 0.79562(19) 0.4853(3) 0.0417(11) Uani 1 1 d . . . . .
C10 C 0.2436(3) 0.74603(19) 0.4769(3) 0.0375(10) Uani 1 1 d . . . . .
C5 C 0.2578(3) 0.5998(2) 0.5903(3) 0.0462(11) Uani 1 1 d . . . . .
C20 C 0.5536(3) 0.6767(2) 0.6267(4) 0.0574(14) Uani 1 1 d . . . . .
C9 C 0.1697(3) 0.7443(2) 0.4251(3) 0.0459(11) Uani 1 1 d . . . . .
H9 H 0.152202 0.777517 0.391147 0.055 Uiso 1 1 calc R . . . .
C13 C 0.3528(4) 0.8935(2) 0.4530(4) 0.0647(15) Uani 1 1 d . . . . .
H13 H 0.346336 0.930149 0.423387 0.078 Uiso 1 1 calc R . . . .
C26 C 0.0460(3) 0.6878(2) 0.3598(4) 0.0541(13) Uani 1 1 d . . . . .
C24 C 0.4901(4) 0.6452(3) 0.3440(4) 0.0700(17) Uani 1 1 d . . . . .
H24 H 0.473686 0.638156 0.282316 0.084 Uiso 1 1 calc R . . . .
C21 C 0.5356(3) 0.6649(2) 0.5277(4) 0.0568(13) Uani 1 1 d . . . . .
C1 C 0.3671(3) 0.5741(2) 0.6884(3) 0.0539(13) Uani 1 1 d . . . . .
H1 H 0.417606 0.583847 0.718084 0.065 Uiso 1 1 calc R . . . .
C2 C 0.3337(4) 0.5195(2) 0.7043(4) 0.0701(17) Uani 1 1 d . . . . .
H2 H 0.361655 0.492799 0.743478 0.084 Uiso 1 1 calc R . . . .
C27 C 0.0586(3) 0.6675(3) 0.2697(4) 0.0602(14) Uani 1 1 d . . . . .
C15 C 0.4278(3) 0.8286(2) 0.5540(4) 0.0596(14) Uani 1 1 d . . . . .
H15 H 0.474225 0.822055 0.592851 0.071 Uiso 1 1 calc R . . . .
C32 C -0.0148(4) 0.6594(3) 0.2088(4) 0.0680(17) Uani 1 1 d . . . . .
C4 C 0.2189(4) 0.5460(2) 0.6039(4) 0.0608(14) Uani 1 1 d . . . . .
H4 H 0.167619 0.537813 0.574832 0.073 Uiso 1 1 calc R . . . .
C39 C -0.0343(3) 0.7007(2) 0.3931(4) 0.0603(14) Uani 1 1 d . . . . .
F00X F 0.7610(3) 0.8700(3) 0.5508(4) 0.181(3) Uani 1 1 d . . . . .
C19 C 0.6313(4) 0.6691(3) 0.6701(5) 0.086(2) Uani 1 1 d . . . . .
H19 H 0.677665 0.657289 0.635741 0.104 Uiso 1 1 calc R . . . .
C3 C 0.2577(4) 0.5032(2) 0.6624(4) 0.0706(17) Uani 1 1 d . . . . .
H3 H 0.233686 0.465926 0.672471 0.085 Uiso 1 1 calc R . . . .
F010 F 0.5930(3) 0.8992(4) 0.6388(4) 0.181(3) Uani 1 1 d . . . . .
C16 C 0.4979(4) 0.7058(2) 0.7689(4) 0.0636(15) Uani 1 1 d . . . . .
H16 H 0.451821 0.717971 0.803599 0.076 Uiso 1 1 calc R . . . .
F012 F 0.6330(3) 0.8672(4) 0.5029(4) 0.193(3) Uani 1 1 d . . . . .
C28 C 0.1401(4) 0.6552(3) 0.2319(4) 0.0746(18) Uani 1 1 d . . . . .
H28 H 0.187680 0.659762 0.269581 0.090 Uiso 1 1 calc R . . . .
C34 C -0.1065(4) 0.6922(2) 0.3322(5) 0.0663(16) Uani 1 1 d . . . . .
C23 C 0.5734(5) 0.6396(3) 0.3730(5) 0.089(2) Uani 1 1 d . . . . .
H23 H 0.613842 0.629534 0.329258 0.107 Uiso 1 1 calc R . . . .
C14 C 0.4190(4) 0.8833(3) 0.5081(4) 0.0700(17) Uani 1 1 d . . . . .
H14 H 0.459702 0.912723 0.516084 0.084 Uiso 1 1 calc R . . . .
C22 C 0.5981(4) 0.6484(3) 0.4653(5) 0.0806(19) Uani 1 1 d . . . . .
H22 H 0.653742 0.643605 0.484589 0.097 Uiso 1 1 calc R . . . .
C17 C 0.5727(5) 0.6987(3) 0.8158(5) 0.081(2) Uani 1 1 d . . . . .
H17 H 0.577720 0.706893 0.879377 0.097 Uiso 1 1 calc R . . . .
C31 C -0.0003(6) 0.6404(3) 0.1151(5) 0.096(2) Uani 1 1 d . . . . .
H31 H -0.046449 0.634840 0.075502 0.115 Uiso 1 1 calc R . . . .
C38 C -0.0494(4) 0.7230(3) 0.4836(5) 0.0828(19) Uani 1 1 d . . . . .
H38 H -0.004433 0.728541 0.524731 0.099 Uiso 1 1 calc R . . . .
C35 C -0.1887(4) 0.7055(3) 0.3659(7) 0.104(3) Uani 1 1 d . . . . .
H35 H -0.235605 0.697741 0.328434 0.125 Uiso 1 1 calc R . . . .
C33 C -0.0954(4) 0.6709(3) 0.2432(5) 0.0792(19) Uani 1 1 d . . . . .
H33 H -0.142172 0.663841 0.205121 0.095 Uiso 1 1 calc R . . . .
C18 C 0.6388(5) 0.6793(3) 0.7660(6) 0.106(3) Uani 1 1 d . . . . .
H18 H 0.690162 0.672718 0.796025 0.128 Uiso 1 1 calc R . . . .
C30 C 0.0771(6) 0.6300(4) 0.0813(5) 0.100(2) Uani 1 1 d . . . . .
H30 H 0.084119 0.618370 0.019401 0.120 Uiso 1 1 calc R . . . .
C29 C 0.1487(5) 0.6372(4) 0.1428(5) 0.103(3) Uani 1 1 d . . . . .
H29 H 0.202172 0.629273 0.120333 0.123 Uiso 1 1 calc R . . . .
F01H F 0.6790(6) 0.9482(3) 0.5700(4) 0.216(3) Uani 1 1 d . . . . .
F01I F 0.6843(8) 0.8171(3) 0.6230(6) 0.305(6) Uani 1 1 d . . . . .
C36 C -0.1985(5) 0.7293(4) 0.4522(8) 0.126(3) Uani 1 1 d . . . . .
H36 H -0.251710 0.740747 0.471529 0.151 Uiso 1 1 calc R . . . .
C37 C -0.1296(4) 0.7369(4) 0.5123(6) 0.114(3) Uani 1 1 d . . . . .
H37 H -0.137882 0.751416 0.572391 0.136 Uiso 1 1 calc R . . . .

loop_
_atom_site_aniso_label
_atom_site_aniso_U_11
_atom_site_aniso_U_22
_atom_site_aniso_U_33
_atom_site_aniso_U_23
_atom_site_aniso_U_13
_atom_site_aniso_U_12
Ru1 0.0359(2) 0.0473(2) 0.0370(2) 0.00136(17) -0.00875(15) -0.00294(17)
P002 0.0635(11) 0.0966(14) 0.0665(11) -0.0229(9) -0.0129(8) 0.0057(9)
N2 0.035(2) 0.0399(19) 0.0297(19) -0.0008(16) -0.0042(15) -0.0032(16)
N5 0.035(2) 0.051(2) 0.055(3) 0.007(2) -0.0040(18) -0.0009(18)
N3 0.034(2) 0.051(2) 0.047(2) 0.0014(18) -0.0066(17) -0.0058(17)
O2 0.070(3) 0.079(3) 0.063(3) -0.030(2) -0.012(2) -0.003(2)
N1 0.044(2) 0.047(2) 0.039(2) 0.0038(18) -0.0063(18) 0.0040(18)
N4 0.044(2) 0.042(2) 0.052(3) 0.0010(18) -0.0142(19) -0.0027(18)
N6 0.048(3) 0.061(3) 0.041(2) -0.001(2) -0.0045(19) -0.002(2)
F00A 0.083(3) 0.158(4) 0.114(3) -0.047(3) -0.041(2) 0.025(3)
O1 0.075(3) 0.086(3) 0.057(3) -0.005(2) 0.019(2) -0.001(2)
C6 0.048(3) 0.050(3) 0.038(3) 0.005(2) -0.010(2) -0.009(2)
C8 0.048(3) 0.055(3) 0.033(3) -0.007(2) -0.006(2) -0.006(2)
C12 0.042(3) 0.057(3) 0.050(3) 0.003(2) -0.011(2) -0.001(2)
C7 0.041(3) 0.053(3) 0.049(3) -0.001(2) -0.007(2) -0.015(2)
C25 0.069(4) 0.062(3) 0.043(3) 0.003(3) -0.004(3) 0.007(3)
C11 0.038(3) 0.046(3) 0.041(3) -0.002(2) -0.005(2) -0.001(2)
C10 0.039(3) 0.040(2) 0.033(2) 0.0022(19) -0.0013(19) -0.0034(19)
C5 0.053(3) 0.049(3) 0.037(3) 0.003(2) -0.001(2) -0.006(2)
C20 0.036(3) 0.059(3) 0.077(4) 0.008(3) -0.011(3) -0.006(2)
C9 0.041(3) 0.053(3) 0.043(3) 0.004(2) -0.007(2) -0.003(2)
C13 0.070(4) 0.055(3) 0.069(4) 0.008(3) -0.019(3) -0.010(3)
C26 0.038(3) 0.065(3) 0.058(3) 0.000(3) -0.016(2) -0.010(2)
C24 0.077(5) 0.075(4) 0.058(4) 0.003(3) 0.006(3) 0.018(3)
C21 0.042(3) 0.064(3) 0.065(4) 0.006(3) -0.006(3) -0.003(3)
C1 0.053(3) 0.057(3) 0.052(3) 0.005(3) -0.013(2) -0.002(3)
C2 0.081(4) 0.060(3) 0.069(4) 0.028(3) -0.025(3) -0.009(3)
C27 0.053(4) 0.078(4) 0.049(3) 0.004(3) -0.016(3) -0.020(3)
C15 0.049(3) 0.060(3) 0.070(4) 0.003(3) -0.012(3) -0.012(3)
C32 0.084(5) 0.075(4) 0.045(3) 0.003(3) -0.036(3) -0.013(3)
C4 0.061(4) 0.066(3) 0.055(3) 0.014(3) -0.006(3) -0.007(3)
C39 0.043(3) 0.064(3) 0.073(4) -0.011(3) -0.015(3) -0.007(3)
F00X 0.107(4) 0.285(8) 0.151(5) -0.083(5) 0.036(4) 0.016(4)
C19 0.041(4) 0.107(5) 0.110(6) -0.016(4) -0.026(4) 0.011(3)
C3 0.079(4) 0.054(3) 0.078(4) 0.018(3) -0.011(3) -0.015(3)
F010 0.070(3) 0.342(9) 0.130(4) -0.095(5) -0.008(3) -0.003(4)
C16 0.070(4) 0.068(4) 0.052(4) 0.008(3) -0.013(3) -0.001(3)
F012 0.111(4) 0.354(9) 0.113(4) -0.111(5) -0.057(3) 0.034(5)
C28 0.070(4) 0.103(5) 0.051(4) 0.001(3) -0.001(3) -0.027(4)
C34 0.047(3) 0.063(3) 0.088(5) -0.010(3) -0.028(3) -0.002(3)
C23 0.104(6) 0.091(5) 0.073(5) 0.001(4) 0.047(4) 0.012(4)
C14 0.065(4) 0.064(4) 0.081(4) 0.011(3) -0.015(3) -0.029(3)
C22 0.060(4) 0.094(5) 0.089(5) 0.013(4) 0.021(4) 0.018(3)
C17 0.081(5) 0.083(4) 0.078(4) -0.010(3) -0.050(4) 0.021(4)
C31 0.115(7) 0.099(5) 0.073(5) 0.019(4) -0.046(4) -0.029(5)
C38 0.054(4) 0.094(5) 0.100(5) -0.023(4) -0.011(3) -0.009(3)
C35 0.046(4) 0.098(5) 0.168(9) -0.013(5) -0.030(5) -0.008(4)
C33 0.062(4) 0.079(4) 0.095(5) 0.004(4) -0.043(4) -0.012(3)
C18 0.072(5) 0.102(5) 0.143(7) -0.005(5) -0.078(5) 0.006(4)
C30 0.109(7) 0.127(7) 0.063(5) -0.018(4) -0.008(5) -0.012(5)
C29 0.101(6) 0.138(7) 0.070(5) -0.020(5) 0.016(4) -0.040(5)
F01H 0.376(11) 0.108(4) 0.163(6) 0.038(4) -0.016(6) 0.024(5)
F01I 0.61(2) 0.117(5) 0.183(7) -0.004(5) -0.023(10) -0.090(8)
C36 0.052(5) 0.142(7) 0.185(10) -0.076(7) 0.007(5) -0.016(5)
C37 0.060(5) 0.146(7) 0.135(7) -0.074(6) 0.010(5) -0.006(5)

loop_
_atom_type_symbol
_atom_type_description
_atom_type_scat_dispersion_real
_atom_type_scat_dispersion_imag
_atom_type_scat_source
C C 0.0033 0.0016 'International Tables Vol C Tables 4.2.6.8 and 6.1.1.4'
H H 0.0000 0.0000 'International Tables Vol C Tables 4.2.6.8 and 6.1.1.4'
N N 0.0061 0.0033 'International Tables Vol C Tables 4.2.6.8 and 6.1.1.4'
O O 0.0106 0.0060 'International Tables Vol C Tables 4.2.6.8 and 6.1.1.4'
F F 0.0171 0.0103 'International Tables Vol C Tables 4.2.6.8 and 6.1.1.4'
P P 0.1023 0.0942 'International Tables Vol C Tables 4.2.6.8 and 6.1.1.4'
Ru Ru -1.2594 0.8363 'International Tables Vol C Tables 4.2.6.8 and 6.1.1.4'

loop_
_geom_angle_atom_site_label_1
_geom_angle_atom_site_label_2
_geom_angle_atom_site_label_3
_geom_angle
_geom_angle_site_symmetry_1
_geom_angle_site_symmetry_3
_geom_angle_publ_flag
N2 Ru1 N5 98.68(15) . . ?
N2 Ru1 N3 78.40(14) . . ?
N2 Ru1 N1 79.90(14) . . ?
N2 Ru1 N4 175.39(14) . . ?
N2 Ru1 N6 87.97(16) . . ?
N5 Ru1 N3 90.26(15) . . ?
N5 Ru1 N4 77.73(16) . . ?
N1 Ru1 N5 93.22(15) . . ?
N1 Ru1 N3 158.30(15) . . ?
N1 Ru1 N4 97.31(14) . . ?
N4 Ru1 N3 104.35(14) . . ?
N6 Ru1 N5 173.02(16) . . ?
N6 Ru1 N3 89.00(16) . . ?
N6 Ru1 N1 90.02(16) . . ?
N6 Ru1 N4 95.74(17) . . ?
F00X P002 F00A 91.9(3) . . ?
F00X P002 F010 176.9(4) . . ?
F00X P002 F012 90.3(3) . . ?
F00X P002 F01H 94.0(5) . . ?
F00X P002 F01I 82.3(5) . . ?
F010 P002 F00A 87.0(3) . . ?
F012 P002 F00A 176.4(4) . . ?
F012 P002 F010 90.9(3) . . ?
F012 P002 F01I 92.6(5) . . ?
F01H P002 F00A 90.7(3) . . ?
F01H P002 F010 83.1(4) . . ?
F01H P002 F012 92.0(4) . . ?
F01H P002 F01I 174.1(6) . . ?
F01I P002 F00A 84.9(4) . . ?
F01I P002 F010 100.5(6) . . ?
C6 N2 Ru1 118.7(3) . . ?
C10 N2 Ru1 119.6(3) . . ?
C10 N2 C6 121.7(4) . . ?
C25 N5 Ru1 125.4(3) . . ?
C25 N5 C21 118.4(4) . . ?
C21 N5 Ru1 116.1(3) . . ?
C11 N3 Ru1 114.2(3) . . ?
C15 N3 Ru1 127.2(4) . . ?
C15 N3 C11 118.6(4) . . ?
C5 N1 Ru1 113.9(3) . . ?
C1 N1 Ru1 128.8(3) . . ?
C1 N1 C5 117.3(4) . . ?
C20 N4 Ru1 116.4(3) . . ?
C16 N4 Ru1 127.1(4) . . ?
C16 N4 C20 116.1(5) . . ?
O2 N6 Ru1 122.1(4) . . ?
O2 N6 O1 119.1(4) . . ?
O1 N6 Ru1 118.8(3) . . ?
N2 C6 C7 120.1(4) . . ?
N2 C6 C5 112.3(4) . . ?
C7 C6 C5 127.4(4) . . ?
C7 C8 C26 120.1(4) . . ?
C9 C8 C7 119.8(5) . . ?
C9 C8 C26 120.0(4) . . ?
C11 C12 H12 120.2 . . ?
C11 C12 C13 119.6(5) . . ?
C13 C12 H12 120.2 . . ?
C6 C7 C8 119.5(4) . . ?
C6 C7 H7 120.2 . . ?
C8 C7 H7 120.2 . . ?
N5 C25 H25 117.9 . . ?
C24 C25 N5 124.1(6) . . ?
C24 C25 H25 117.9 . . ?
N3 C11 C12 121.3(4) . . ?
N3 C11 C10 115.1(4) . . ?
C12 C11 C10 123.6(4) . . ?
N2 C10 C11 112.8(4) . . ?
N2 C10 C9 119.4(4) . . ?
C9 C10 C11 127.8(4) . . ?
N1 C5 C6 115.1(4) . . ?
N1 C5 C4 123.0(5) . . ?
C4 C5 C6 121.8(5) . . ?
N4 C20 C21 113.8(5) . . ?
N4 C20 C19 121.2(6) . . ?
C19 C20 C21 125.0(5) . . ?
C8 C9 C10 119.3(4) . . ?
C8 C9 H9 120.3 . . ?
C10 C9 H9 120.3 . . ?
C12 C13 H13 120.3 . . ?
C14 C13 C12 119.4(5) . . ?
C14 C13 H13 120.3 . . ?
C27 C26 C8 117.8(5) . . ?
C27 C26 C39 121.8(5) . . ?
C39 C26 C8 120.4(5) . . ?
C25 C24 H24 121.6 . . ?
C25 C24 C23 116.7(6) . . ?
C23 C24 H24 121.6 . . ?
N5 C21 C20 115.8(4) . . ?
N5 C21 C22 121.9(6) . . ?
C22 C21 C20 122.3(5) . . ?
N1 C1 H1 118.3 . . ?
N1 C1 C2 123.5(5) . . ?
C2 C1 H1 118.3 . . ?
C1 C2 H2 119.8 . . ?
C1 C2 C3 120.4(5) . . ?
C3 C2 H2 119.8 . . ?
C26 C27 C32 118.3(5) . . ?
C26 C27 C28 123.7(5) . . ?
C28 C27 C32 118.0(5) . . ?
N3 C15 H15 119.6 . . ?
N3 C15 C14 120.8(5) . . ?
C14 C15 H15 119.6 . . ?
C31 C32 C27 117.5(6) . . ?
C33 C32 C27 119.8(6) . . ?
C33 C32 C31 122.8(6) . . ?
C5 C4 H4 120.4 . . ?
C5 C4 C3 119.2(5) . . ?
C3 C4 H4 120.4 . . ?
C26 C39 C34 119.4(6) . . ?
C26 C39 C38 123.5(5) . . ?
C38 C39 C34 117.1(6) . . ?
C20 C19 H19 120.4 . . ?
C20 C19 C18 119.1(6) . . ?
C18 C19 H19 120.4 . . ?
C2 C3 C4 116.6(5) . . ?
C2 C3 H3 121.7 . . ?
C4 C3 H3 121.7 . . ?
N4 C16 H16 117.3 . . ?
N4 C16 C17 125.3(6) . . ?
C17 C16 H16 117.3 . . ?
C27 C28 H28 119.5 . . ?
C29 C28 C27 121.1(6) . . ?
C29 C28 H28 119.5 . . ?
C35 C34 C39 119.5(7) . . ?
C33 C34 C39 119.6(6) . . ?
C33 C34 C35 120.8(6) . . ?
C24 C23 H23 119.0 . . ?
C22 C23 C24 122.0(5) . . ?
C22 C23 H23 119.0 . . ?
C13 C14 C15 120.3(5) . . ?
C13 C14 H14 119.9 . . ?
C15 C14 H14 119.9 . . ?
C21 C22 H22 121.6 . . ?
C23 C22 C21 116.8(6) . . ?
C23 C22 H22 121.6 . . ?
C16 C17 H17 121.4 . . ?
C18 C17 C16 117.3(6) . . ?
C18 C17 H17 121.4 . . ?
C32 C31 H31 118.5 . . ?
C30 C31 C32 123.1(7) . . ?
C30 C31 H31 118.5 . . ?
C39 C38 H38 119.3 . . ?
C37 C38 C39 121.4(7) . . ?
C37 C38 H38 119.3 . . ?
C34 C35 H35 119.9 . . ?
C36 C35 C34 120.2(7) . . ?
C36 C35 H35 119.9 . . ?
C32 C33 H33 119.5 . . ?
C34 C33 C32 121.1(6) . . ?
C34 C33 H33 119.5 . . ?
C19 C18 H18 119.6 . . ?
C17 C18 C19 120.9(6) . . ?
C17 C18 H18 119.6 . . ?
C31 C30 H30 120.6 . . ?
C31 C30 C29 118.7(7) . . ?
C29 C30 H30 120.6 . . ?
C28 C29 C30 121.6(7) . . ?
C28 C29 H29 119.2 . . ?
C30 C29 H29 119.2 . . ?
C35 C36 H36 119.6 . . ?
C35 C36 C37 120.8(7) . . ?
C37 C36 H36 119.6 . . ?
C38 C37 C36 120.7(7) . . ?
C38 C37 H37 119.6 . . ?
C36 C37 H37 119.6 . . ?

loop_
_geom_bond_atom_site_label_1
_geom_bond_atom_site_label_2
_geom_bond_distance
_geom_bond_site_symmetry_2
_geom_bond_publ_flag
Ru1 N2 1.970(4) . ?
Ru1 N5 2.076(4) . ?
Ru1 N3 2.087(4) . ?
Ru1 N1 2.068(4) . ?
Ru1 N4 2.082(4) . ?
Ru1 N6 2.027(4) . ?
P002 F00A 1.595(4) . ?
P002 F00X 1.504(5) . ?
P002 F010 1.534(5) . ?
P002 F012 1.515(4) . ?
P002 F01H 1.507(6) . ?
P002 F01I 1.530(8) . ?
N2 C6 1.355(5) . ?
N2 C10 1.351(5) . ?
N5 C25 1.352(6) . ?
N5 C21 1.353(6) . ?
N3 C11 1.352(6) . ?
N3 C15 1.343(6) . ?
O2 N6 1.215(5) . ?
N1 C5 1.354(6) . ?
N1 C1 1.334(6) . ?
N4 C20 1.370(7) . ?
N4 C16 1.365(6) . ?
N6 O1 1.261(5) . ?
C6 C7 1.357(6) . ?
C6 C5 1.505(6) . ?
C8 C7 1.389(7) . ?
C8 C9 1.378(6) . ?
C8 C26 1.520(6) . ?
C12 H12 0.9300 . ?
C12 C11 1.372(6) . ?
C12 C13 1.374(7) . ?
C7 H7 0.9300 . ?
C25 H25 0.9300 . ?
C25 C24 1.349(7) . ?
C11 C10 1.469(6) . ?
C10 C9 1.384(6) . ?
C5 C4 1.368(7) . ?
C20 C21 1.465(8) . ?
C20 C19 1.387(8) . ?
C9 H9 0.9300 . ?
C13 H13 0.9300 . ?
C13 C14 1.328(7) . ?
C26 C27 1.382(7) . ?
C26 C39 1.398(7) . ?
C24 H24 0.9300 . ?
C24 C23 1.390(9) . ?
C21 C22 1.394(8) . ?
C1 H1 0.9300 . ?
C1 C2 1.354(7) . ?
C2 H2 0.9300 . ?
C2 C3 1.392(7) . ?
C27 C32 1.460(7) . ?
C27 C28 1.438(8) . ?
C15 H15 0.9300 . ?
C15 C14 1.397(7) . ?
C32 C31 1.428(9) . ?
C32 C33 1.403(9) . ?
C4 H4 0.9300 . ?
C4 C3 1.410(7) . ?
C39 C34 1.446(7) . ?
C39 C38 1.411(8) . ?
C19 H19 0.9300 . ?
C19 C18 1.394(10) . ?
C3 H3 0.9300 . ?
C16 H16 0.9300 . ?
C16 C17 1.368(8) . ?
C28 H28 0.9300 . ?
C28 C29 1.344(8) . ?
C34 C35 1.429(9) . ?
C34 C33 1.372(9) . ?
C23 H23 0.9300 . ?
C23 C22 1.387(9) . ?
C14 H14 0.9300 . ?
C22 H22 0.9300 . ?
C17 H17 0.9300 . ?
C17 C18 1.349(10) . ?
C31 H31 0.9300 . ?
C31 C30 1.348(10) . ?
C38 H38 0.9300 . ?
C38 C37 1.380(8) . ?
C35 H35 0.9300 . ?
C35 C36 1.355(11) . ?
C33 H33 0.9300 . ?
C18 H18 0.9300 . ?
C30 H30 0.9300 . ?
C30 C29 1.441(10) . ?
C29 H29 0.9300 . ?
C36 H36 0.9300 . ?
C36 C37 1.395(11) . ?
C37 H37 0.9300 . ?

loop_
_smtbx_masks_void_nr
_smtbx_masks_void_average_x
_smtbx_masks_void_average_y
_smtbx_masks_void_average_z
_smtbx_masks_void_volume
_smtbx_masks_void_count_electrons
_smtbx_masks_void_content
1 -0.719 0.000 -0.446 1011.0 183.6 ?
2 -0.927 0.500 -0.935 1011.0 183.6 ?
